data_2242002
loop_
_publ_author_name
'Arulraj, R.'
'Sivakumar, S.'
'Kaur, Manpreet'
'Thiruvalluvar, A.'
'Jasinski, Jerry P.'

_publ_section_title
;
 Crystal structures of three 3-chloro-3-methyl-2,6-diarylpiperidin-4-ones
;
_journal_coeditor_code HB7647
_journal_issue 2
_journal_name_full 'Acta Crystallographica Section E'
_journal_page_first 107
_journal_page_last 111
_journal_paper_doi 10.1107/S2056989016020661
_journal_volume 73
_journal_year 2017
_chemical_formula_moiety 'C18 H18 Cl N O'
_chemical_formula_sum 'C18 H18 Cl N O'
_chemical_formula_weight 299.78
_chemical_name_systematic
;
3-Chloro-3-methyl-<i>r</i>-2,<i>c</i>-6-diphenylpiperidin-4-one
;
_space_group_crystal_system triclinic
_space_group_IT_number 2
_space_group_name_Hall '-P 1'
_space_group_name_H-M_alt 'P -1'
_symmetry_space_group_name_Hall '-P 1'
_symmetry_space_group_name_H-M 'P -1'
_atom_sites_solution_hydrogens mixed
_atom_sites_solution_primary direct
_audit_creation_method
;
Olex2 1.2
(compiled 2016.09.09 svn.r3337 for OlexSys, GUI svn.r5227)
;
_cell_angle_alpha 72.162(9)
_cell_angle_beta 79.721(7)
_cell_angle_gamma 76.873(8)
_cell_formula_units_Z 2
_cell_length_a 6.7150(6)
_cell_length_b 10.9591(13)
_cell_length_c 11.1704(10)
_cell_measurement_reflns_used 1924
_cell_measurement_temperature 173(2)
_cell_measurement_theta_max 71.4060
_cell_measurement_theta_min 4.2010
_cell_volume 756.79(14)
_computing_cell_refinement
;
CrysAlisPro (Agilent, 2014)
;
_computing_data_collection
;
CrysAlisPro (Agilent, 2014)
;
_computing_data_reduction
;
CrysAlisPro (Agilent, 2014)
;
_computing_molecular_graphics
;
<i>OLEX2</i> (Dolomanov <i>et al.</i>, 2009)
;
_computing_publication_material
;
<i>OLEX2</i> (Dolomanov <i>et al.</i>, 2009)
;
_computing_structure_refinement
;
SHELXL (Sheldrick, 2015b)
;
_computing_structure_solution
;
SHELXT (Sheldrick, 2015a)
;
_diffrn_ambient_temperature 173(2)
_diffrn_detector_area_resol_mean 16.0416
_diffrn_measured_fraction_theta_full 0.989
_diffrn_measured_fraction_theta_max 0.961
_diffrn_measurement_device 'four-circle diffractometer'
_diffrn_measurement_device_type 'Rigaku Oxford Diffraction'
_diffrn_measurement_method '\w scans'
_diffrn_radiation_monochromator graphite
_diffrn_radiation_type CuK\a
_diffrn_radiation_wavelength 1.54184
_diffrn_reflns_av_R_equivalents 0.0304
_diffrn_reflns_limit_h_max 8
_diffrn_reflns_limit_h_min -5
_diffrn_reflns_limit_k_max 12
_diffrn_reflns_limit_k_min -13
_diffrn_reflns_limit_l_max 13
_diffrn_reflns_limit_l_min -13
_diffrn_reflns_number 4920
_diffrn_reflns_theta_full 67.684
_diffrn_reflns_theta_max 71.619
_diffrn_reflns_theta_min 4.187
_exptl_absorpt_coefficient_mu 2.206
_exptl_absorpt_correction_T_max 1.00000
_exptl_absorpt_correction_T_min 0.60910
_exptl_absorpt_correction_type multi-scan
_exptl_absorpt_process_details
;
CrysAlisPro (Agilent, 2014)
;
_exptl_crystal_colour colourless
_exptl_crystal_density_diffrn 1.316
_exptl_crystal_description plate
_exptl_crystal_F_000 316
_exptl_crystal_size_max 0.26
_exptl_crystal_size_mid 0.22
_exptl_crystal_size_min 0.06
_refine_diff_density_max 0.683
_refine_diff_density_min -0.293
_refine_ls_extinction_method none
_refine_ls_goodness_of_fit_ref 1.045
_refine_ls_hydrogen_treatment mixed
_refine_ls_matrix_type full
_refine_ls_number_parameters 195
_refine_ls_number_reflns 2847
_refine_ls_number_restraints 0
_refine_ls_restrained_S_all 1.045
_refine_ls_R_factor_all 0.0666
_refine_ls_R_factor_gt 0.0573
_refine_ls_shift/su_max 0.000
_refine_ls_shift/su_mean 0.000
_refine_ls_structure_factor_coef Fsqd
_refine_ls_weighting_details 'w=1/[\s^2^(Fo^2^)+(0.1016P)^2^+0.3319P] where P=(Fo^2^+2Fc^2^)/3'
_refine_ls_weighting_scheme calc
_refine_ls_wR_factor_gt 0.1561
_refine_ls_wR_factor_ref 0.1683
_reflns_number_gt 2456
_reflns_number_total 2847
_reflns_threshold_expression 'I > 2\s(I)'
_cod_data_source_file hb7647sup1.cif
_cod_data_source_block I
_cod_original_cell_volume 756.80(14)
_cod_database_code 2242002
_shelx_space_group_comment
;
The symmetry employed for this shelxl refinement is uniquely defined
by the following loop, which should always be used as a source of
symmetry information in preference to the above space-group names.
They are only intended as comments.
;
_shelxl_version_number 2014/6

loop_
_space_group_symop_operation_xyz
'x, y, z'
'-x, -y, -z'

loop_
_atom_site_type_symbol
_atom_site_label
_atom_site_fract_x
_atom_site_fract_y
_atom_site_fract_z
_atom_site_U_iso_or_equiv
_atom_site_adp_type
_atom_site_calc_flag
_atom_site_occupancy
Cl Cl1 0.84481(9) 0.47065(6) 0.39680(5) 0.0398(2) Uani d 1
O O1 1.0539(3) 0.6618(2) 0.10828(18) 0.0419(5) Uani d 1
N N1 0.4811(3) 0.6045(2) 0.2321(2) 0.0317(4) Uani d 1
H H1 0.366(5) 0.597(3) 0.221(3) 0.030(7) Uiso d 1
C C1 0.8931(4) 0.6412(3) 0.1735(2) 0.0329(5) Uani d 1
C C2 0.8483(3) 0.5027(2) 0.2271(2) 0.0305(5) Uani d 1
C C3 0.6344(3) 0.5032(2) 0.1920(2) 0.0301(5) Uani d 1
H H3 0.6451 0.5259 0.0976 0.036 Uiso calc 1
C C4 0.5174(4) 0.7368(2) 0.1683(2) 0.0330(5) Uani d 1
H H4 0.5264 0.7524 0.0747 0.040 Uiso calc 1
C C5 0.7243(4) 0.7487(2) 0.2022(2) 0.0357(5) Uani d 1
H H5A 0.7597 0.8344 0.1527 0.043 Uiso calc 1
H H5B 0.7110 0.7434 0.2932 0.043 Uiso calc 1
C C6 0.5636(3) 0.3733(2) 0.2443(2) 0.0307(5) Uani d 1
C C7 0.5880(4) 0.2906(3) 0.1680(2) 0.0355(5) Uani d 1
H H7 0.6524 0.3150 0.0834 0.043 Uiso calc 1
C C8 0.5196(4) 0.1733(3) 0.2141(3) 0.0432(6) Uani d 1
H H8 0.5352 0.1183 0.1605 0.052 Uiso calc 1
C C9 0.4285(4) 0.1354(3) 0.3377(3) 0.0448(6) Uani d 1
H H9 0.3834 0.0541 0.3696 0.054 Uiso calc 1
C C10 0.4040(4) 0.2172(3) 0.4142(3) 0.0441(6) Uani d 1
H H10 0.3422 0.1915 0.4993 0.053 Uiso calc 1
C C11 0.4687(4) 0.3364(3) 0.3680(2) 0.0371(5) Uani d 1
H H11 0.4483 0.3928 0.4207 0.044 Uiso calc 1
C C12 0.3394(4) 0.8335(2) 0.2104(2) 0.0335(5) Uani d 1
C C13 0.2480(4) 0.9433(3) 0.1241(3) 0.0422(6) Uani d 1
H H13 0.2997 0.9597 0.0368 0.051 Uiso calc 1
C C14 0.0817(5) 1.0298(3) 0.1631(3) 0.0479(7) Uani d 1
H H14 0.0217 1.1054 0.1031 0.057 Uiso calc 1
C C15 0.0041(4) 1.0049(3) 0.2902(3) 0.0463(7) Uani d 1
H H15 -0.1102 1.0630 0.3176 0.056 Uiso calc 1
C C16 0.0935(4) 0.8953(3) 0.3769(3) 0.0446(6) Uani d 1
H H16 0.0405 0.8783 0.4640 0.053 Uiso calc 1
C C17 0.2606(4) 0.8099(3) 0.3375(2) 0.0379(6) Uani d 1
H H17 0.3214 0.7349 0.3977 0.045 Uiso calc 1
C C18 1.0159(4) 0.4010(3) 0.1837(3) 0.0369(5) Uani d 1
H H18A 1.1507 0.4128 0.1957 0.055 Uiso calc 1
H H18B 1.0120 0.4111 0.0938 0.055 Uiso calc 1
H H18C 0.9931 0.3136 0.2335 0.055 Uiso calc 1

loop_
_atom_site_aniso_label
_atom_site_aniso_U_11
_atom_site_aniso_U_22
_atom_site_aniso_U_33
_atom_site_aniso_U_12
_atom_site_aniso_U_13
_atom_site_aniso_U_23
Cl1 0.0387(4) 0.0523(4) 0.0297(3) -0.0089(3) -0.0114(2) -0.0087(3)
O1 0.0284(9) 0.0543(11) 0.0436(10) -0.0149(8) 0.0023(7) -0.0132(8)
N1 0.0201(9) 0.0363(11) 0.0398(11) -0.0026(8) -0.0084(8) -0.0110(8)
C1 0.0272(11) 0.0446(13) 0.0297(11) -0.0073(10) -0.0107(9) -0.0098(10)
C2 0.0235(11) 0.0418(13) 0.0261(10) -0.0037(9) -0.0071(8) -0.0087(9)
C3 0.0233(10) 0.0382(12) 0.0292(11) -0.0037(9) -0.0087(8) -0.0083(9)
C4 0.0286(11) 0.0374(12) 0.0330(12) -0.0035(9) -0.0077(9) -0.0094(9)
C5 0.0309(12) 0.0384(13) 0.0397(13) -0.0097(10) -0.0037(10) -0.0114(10)
C6 0.0206(10) 0.0384(12) 0.0347(12) -0.0022(9) -0.0090(9) -0.0115(10)
C7 0.0250(11) 0.0434(13) 0.0395(13) -0.0024(9) -0.0065(9) -0.0146(11)
C8 0.0356(13) 0.0429(14) 0.0568(16) -0.0010(11) -0.0131(12) -0.0223(12)
C9 0.0362(13) 0.0405(14) 0.0582(17) -0.0109(11) -0.0142(12) -0.0069(12)
C10 0.0397(14) 0.0519(16) 0.0413(14) -0.0172(12) -0.0058(11) -0.0069(12)
C11 0.0324(12) 0.0452(14) 0.0358(12) -0.0106(10) -0.0039(10) -0.0120(10)
C12 0.0273(11) 0.0379(12) 0.0377(12) -0.0069(10) -0.0071(9) -0.0113(10)
C13 0.0419(14) 0.0427(14) 0.0406(14) -0.0041(11) -0.0101(11) -0.0093(11)
C14 0.0411(14) 0.0416(14) 0.0591(17) 0.0059(11) -0.0187(13) -0.0139(13)
C15 0.0321(13) 0.0481(15) 0.0619(18) 0.0014(11) -0.0083(12) -0.0246(13)
C16 0.0360(13) 0.0525(16) 0.0468(15) -0.0072(12) -0.0004(11) -0.0192(13)
C17 0.0328(12) 0.0407(13) 0.0381(13) -0.0037(10) -0.0055(10) -0.0095(10)
C18 0.0265(11) 0.0431(13) 0.0427(13) -0.0021(10) -0.0075(10) -0.0151(11)

loop_
_atom_type_symbol
_atom_type_description
_atom_type_scat_dispersion_real
_atom_type_scat_dispersion_imag
_atom_type_scat_source
C C 0.0181 0.0091 'International Tables Vol C Tables 4.2.6.8 and 6.1.1.4'
H H 0.0000 0.0000 'International Tables Vol C Tables 4.2.6.8 and 6.1.1.4'
Cl Cl 0.3639 0.7018 'International Tables Vol C Tables 4.2.6.8 and 6.1.1.4'
N N 0.0311 0.0180 'International Tables Vol C Tables 4.2.6.8 and 6.1.1.4'
O O 0.0492 0.0322 'International Tables Vol C Tables 4.2.6.8 and 6.1.1.4'

loop_
_geom_angle_atom_site_label_1
_geom_angle_atom_site_label_2
_geom_angle_atom_site_label_3
_geom_angle
C3 N1 H1 109(2)
C3 N1 C4 114.13(19)
C4 N1 H1 110(2)
O1 C1 C2 121.0(2)
O1 C1 C5 122.8(2)
C5 C1 C2 116.2(2)
C1 C2 Cl1 103.69(15)
C1 C2 C3 108.02(19)
C3 C2 Cl1 111.52(16)
C18 C2 Cl1 107.95(16)
C18 C2 C1 113.27(19)
C18 C2 C3 112.11(19)
N1 C3 C2 109.95(19)
N1 C3 H3 107.4
N1 C3 C6 110.15(18)
C2 C3 H3 107.4
C6 C3 C2 114.24(19)
C6 C3 H3 107.4
N1 C4 H4 109.3
N1 C4 C5 108.10(19)
N1 C4 C12 109.07(19)
C5 C4 H4 109.3
C12 C4 H4 109.3
C12 C4 C5 111.7(2)
C1 C5 C4 110.3(2)
C1 C5 H5A 109.6
C1 C5 H5B 109.6
C4 C5 H5A 109.6
C4 C5 H5B 109.6
H5A C5 H5B 108.1
C7 C6 C3 120.2(2)
C7 C6 C11 119.1(2)
C11 C6 C3 120.7(2)
C6 C7 H7 119.7
C8 C7 C6 120.5(2)
C8 C7 H7 119.7
C7 C8 H8 119.8
C7 C8 C9 120.5(3)
C9 C8 H8 119.8
C8 C9 H9 120.4
C10 C9 C8 119.3(3)
C10 C9 H9 120.4
C9 C10 H10 119.7
C9 C10 C11 120.7(3)
C11 C10 H10 119.7
C6 C11 H11 120.0
C10 C11 C6 119.9(2)
C10 C11 H11 120.0
C13 C12 C4 121.4(2)
C13 C12 C17 118.8(2)
C17 C12 C4 119.7(2)
C12 C13 H13 119.5
C12 C13 C14 121.0(3)
C14 C13 H13 119.5
C13 C14 H14 120.2
C15 C14 C13 119.5(3)
C15 C14 H14 120.2
C14 C15 H15 120.1
C16 C15 C14 119.9(3)
C16 C15 H15 120.1
C15 C16 H16 119.8
C15 C16 C17 120.3(3)
C17 C16 H16 119.8
C12 C17 H17 119.8
C16 C17 C12 120.4(3)
C16 C17 H17 119.8
C2 C18 H18A 109.5
C2 C18 H18B 109.5
C2 C18 H18C 109.5
H18A C18 H18B 109.5
H18A C18 H18C 109.5
H18B C18 H18C 109.5

loop_
_geom_bond_atom_site_label_1
_geom_bond_atom_site_label_2
_geom_bond_distance
Cl1 C2 1.816(2)
O1 C1 1.215(3)
N1 H1 0.83(3)
N1 C3 1.454(3)
N1 C4 1.461(3)
C1 C2 1.529(4)
C1 C5 1.507(3)
C2 C3 1.553(3)
C2 C18 1.520(3)
C3 H3 1.0000
C3 C6 1.515(3)
C4 H4 1.0000
C4 C5 1.546(3)
C4 C12 1.517(3)
C5 H5A 0.9900
C5 H5B 0.9900
C6 C7 1.389(3)
C6 C11 1.393(3)
C7 H7 0.9500
C7 C8 1.381(4)
C8 H8 0.9500
C8 C9 1.384(4)
C9 H9 0.9500
C9 C10 1.383(4)
C10 H10 0.9500
C10 C11 1.388(4)
C11 H11 0.9500
C12 C13 1.385(4)
C12 C17 1.389(4)
C13 H13 0.9500
C13 C14 1.391(4)
C14 H14 0.9500
C14 C15 1.388(4)
C15 H15 0.9500
C15 C16 1.381(4)
C16 H16 0.9500
C16 C17 1.389(4)
C17 H17 0.9500
C18 H18A 0.9800
C18 H18B 0.9800
C18 H18C 0.9800

loop_
_geom_hbond_atom_site_label_D
_geom_hbond_atom_site_label_H
_geom_hbond_atom_site_label_A
_geom_hbond_site_symmetry_A
_geom_hbond_distance_DH
_geom_hbond_distance_HA
_geom_hbond_distance_DA
_geom_hbond_angle_DHA
N1 H1 O1 1_455 0.83(3) 2.49(3) 3.257(3) 154(3)
C9 H9 Cg3 1_545 0.95 2.97 3.662(3) 131
C15 H15 Cg2 1_465 0.96 2.98 3.861(3) 155
C18 H18A Cg2 1_655 0.98 2.73 3.497(3) 136

loop_
_geom_torsion_atom_site_label_1
_geom_torsion_atom_site_label_2
_geom_torsion_atom_site_label_3
_geom_torsion_atom_site_label_4
_geom_torsion
Cl1 C2 C3 N1 60.5(2)
Cl1 C2 C3 C6 -63.9(2)
O1 C1 C2 Cl1 113.3(2)
O1 C1 C2 C3 -128.2(2)
O1 C1 C2 C18 -3.4(3)
O1 C1 C5 C4 127.1(2)
N1 C3 C6 C7 137.0(2)
N1 C3 C6 C11 -41.4(3)
N1 C4 C5 C1 53.2(3)
N1 C4 C12 C13 -134.6(2)
N1 C4 C12 C17 43.1(3)
C1 C2 C3 N1 -52.8(2)
C1 C2 C3 C6 -177.23(19)
C2 C1 C5 C4 -50.6(3)
C2 C3 C6 C7 -98.7(2)
C2 C3 C6 C11 82.9(3)
C3 N1 C4 C5 -62.7(2)
C3 N1 C4 C12 175.60(18)
C3 C6 C7 C8 -178.5(2)
C3 C6 C11 C10 179.7(2)
C4 N1 C3 C2 63.7(2)
C4 N1 C3 C6 -169.51(18)
C4 C12 C13 C14 178.5(2)
C4 C12 C17 C16 -177.9(2)
C5 C1 C2 Cl1 -69.0(2)
C5 C1 C2 C3 49.4(3)
C5 C1 C2 C18 174.2(2)
C5 C4 C12 C13 105.9(3)
C5 C4 C12 C17 -76.4(3)
C6 C7 C8 C9 -1.0(4)
C7 C6 C11 C10 1.3(4)
C7 C8 C9 C10 0.9(4)
C8 C9 C10 C11 0.3(4)
C9 C10 C11 C6 -1.4(4)
C11 C6 C7 C8 -0.1(3)
C12 C4 C5 C1 173.2(2)
C12 C13 C14 C15 -0.9(4)
C13 C12 C17 C16 -0.2(4)
C13 C14 C15 C16 0.6(4)
C14 C15 C16 C17 -0.1(4)
C15 C16 C17 C12 -0.1(4)
C17 C12 C13 C14 0.7(4)
C18 C2 C3 N1 -178.29(19)
C18 C2 C3 C6 57.3(3)

_cod_database_fobs_code 2242002
